data_4349473
loop_
_publ_author_name
'Baca, S. G.'
'van Leusen, J.'
'Speldrich, M.'
'K\"ogerler, P.'

_publ_section_title
;
 Understanding the magnetism of {Fe2Ln} dimers, step-by-step
;
_journal_issue 8
_journal_name_full 'Inorganic Chemistry Frontiers'
_journal_page_first 1071
_journal_paper_doi 10.1039/C6QI00095A
_journal_volume 3
_journal_year 2016
_chemical_formula_sum 'C61 H129 Dy2 Fe4 N11 O26'
_chemical_formula_weight 1981.15
_space_group_IT_number 2
_space_group_name_Hall '-P 1'
_space_group_name_H-M_alt 'P -1'
_symmetry_cell_setting triclinic
_symmetry_space_group_name_H-M 'P -1'
_atom_sites_solution_hydrogens geom
_atom_sites_solution_primary direct
_atom_sites_solution_secondary difmap
_audit_creation_method SHELXL-97
_audit_update_record
;
2013-12-09 deposited with the CCDC.
2016-06-13 downloaded from the CCDC.
;
_cell_angle_alpha 92.765(2)
_cell_angle_beta 104.869(2)
_cell_angle_gamma 96.595(2)
_cell_formula_units_Z 2
_cell_length_a 14.4435(9)
_cell_length_b 17.3551(11)
_cell_length_c 18.0251(12)
_cell_measurement_reflns_used 4694
_cell_measurement_temperature 100(2)
_cell_measurement_theta_max 21.19
_cell_measurement_theta_min 2.27
_cell_volume 4323.9(5)
_computing_cell_refinement 'Bruker SAINT'
_computing_data_collection 'Bruker APEX2'
_computing_data_reduction 'Bruker SAINT'
_computing_molecular_graphics 'Bruker SHELXTL'
_computing_publication_material 'Bruker SHELXTL'
_computing_structure_refinement 'SHELXL-97 (Sheldrick, 2008)'
_computing_structure_solution 'SHELXS-97 (Sheldrick, 2008)'
_diffrn_ambient_temperature 100(2)
_diffrn_measured_fraction_theta_full 0.996
_diffrn_measured_fraction_theta_max 0.996
_diffrn_measurement_device_type 'Bruker APEX-II CCD'
_diffrn_measurement_method '\f and \w scans'
_diffrn_radiation_monochromator graphite
_diffrn_radiation_source 'fine-focus sealed tube'
_diffrn_radiation_type MoK\a
_diffrn_radiation_wavelength 0.71073
_diffrn_reflns_av_R_equivalents 0.0658
_diffrn_reflns_av_unetI/netI 0.0695
_diffrn_reflns_limit_h_max 16
_diffrn_reflns_limit_h_min -16
_diffrn_reflns_limit_k_max 20
_diffrn_reflns_limit_k_min -20
_diffrn_reflns_limit_l_max 20
_diffrn_reflns_limit_l_min -20
_diffrn_reflns_number 44844
_diffrn_reflns_theta_full 24.47
_diffrn_reflns_theta_max 24.47
_diffrn_reflns_theta_min 2.01
_exptl_absorpt_coefficient_mu 2.433
_exptl_absorpt_correction_T_max 0.8291
_exptl_absorpt_correction_T_min 0.4663
_exptl_absorpt_correction_type multi-scan
_exptl_absorpt_process_details sadabs
_exptl_crystal_colour orange
_exptl_crystal_density_diffrn 1.522
_exptl_crystal_density_method 'not measured'
_exptl_crystal_description rod
_exptl_crystal_F_000 2032
_exptl_crystal_size_max 0.37
_exptl_crystal_size_mid 0.08
_exptl_crystal_size_min 0.08
_refine_diff_density_max 1.343
_refine_diff_density_min -1.380
_refine_diff_density_rms 0.145
_refine_ls_extinction_method none
_refine_ls_goodness_of_fit_ref 1.028
_refine_ls_hydrogen_treatment constr
_refine_ls_matrix_type full
_refine_ls_number_parameters 1040
_refine_ls_number_reflns 14285
_refine_ls_number_restraints 507
_refine_ls_restrained_S_all 1.046
_refine_ls_R_factor_all 0.0746
_refine_ls_R_factor_gt 0.0548
_refine_ls_shift/su_max 0.001
_refine_ls_shift/su_mean 0.000
_refine_ls_structure_factor_coef Fsqd
_refine_ls_weighting_details 'calc w=1/[\s^2^(Fo^2^)+(0.0522P)^2^+27.0732P] where P=(Fo^2^+2Fc^2^)/3'
_refine_ls_weighting_scheme calc
_refine_ls_wR_factor_gt 0.1246
_refine_ls_wR_factor_ref 0.1370
_reflns_number_gt 11072
_reflns_number_total 14285
_reflns_threshold_expression >2sigma(I)
_cod_data_source_file c6qi00095a2.cif
_cod_data_source_block sb458b
_cod_depositor_comments
;
The following automatic conversions were performed:

data item '_symmetry_cell_setting' value 'Triclinic' was changed to
'triclinic' in accordance with the
/home/saulius/struct/COD-crude-data/automatic-downloads/DataCite-retrospective/RSC/depositions/lib/dictionaries/cif_core.dic
dictionary named 'cif_core.dic' version 2.4.2 last updated on
2011-04-26.

Automatic conversion script
Id: cif_fix_values 6909 2019-04-08 15:41:33Z antanas 
;
_cod_original_sg_symbol_H-M P-1
_cod_database_code 4349473

loop_
_symmetry_equiv_pos_as_xyz
'x, y, z'
'-x, -y, -z'

loop_
_atom_site_label
_atom_site_type_symbol
_atom_site_fract_x
_atom_site_fract_y
_atom_site_fract_z
_atom_site_U_iso_or_equiv
_atom_site_adp_type
_atom_site_occupancy
_atom_site_symmetry_multiplicity
_atom_site_calc_flag
_atom_site_refinement_flags
_atom_site_disorder_assembly
_atom_site_disorder_group
Dy1 Dy 0.52608(2) 0.276790(19) 0.16482(2) 0.02120(11) Uani 1 1 d . A .
Dy2 Dy 0.55826(3) 0.28669(2) 0.38514(2) 0.02416(11) Uani 1 1 d . A .
Fe1 Fe 0.34118(8) 0.22133(6) 0.24282(7) 0.0281(3) Uani 1 1 d . A .
Fe2 Fe 0.33500(9) 0.23439(7) 0.41752(8) 0.0367(3) Uani 1 1 d . A .
Fe3 Fe 0.72517(8) 0.22187(6) 0.30267(6) 0.0233(3) Uani 1 1 d . A .
Fe4 Fe 0.73297(8) 0.21800(7) 0.12845(7) 0.0279(3) Uani 1 1 d . A .
C1 C 0.4941(9) 0.4613(6) 0.1934(7) 0.0667(18) Uani 1 1 d U A .
C2 C 0.5115(9) 0.5444(6) 0.1698(7) 0.0719(16) Uani 1 1 d DU . .
C3 C 0.5117(9) 0.6011(6) 0.2344(7) 0.0719(16) Uani 1 1 d U A .
H3A H 0.5290 0.6540 0.2213 0.108 Uiso 1 1 calc R . .
H3B H 0.5590 0.5902 0.2811 0.108 Uiso 1 1 calc R . .
H3C H 0.4472 0.5964 0.2434 0.108 Uiso 1 1 calc R . .
C4 C 0.4158(11) 0.5589(10) 0.1153(12) 0.076(2) Uani 0.595(6) 1 d PDU A 1
H4A H 0.3703 0.5697 0.1453 0.114 Uiso 0.595(6) 1 calc PR A 1
H4B H 0.3886 0.5127 0.0796 0.114 Uiso 0.595(6) 1 calc PR A 1
H4C H 0.4272 0.6036 0.0861 0.114 Uiso 0.595(6) 1 calc PR A 1
C4' C 0.4702(17) 0.5443(15) 0.0826(9) 0.078(2) Uani 0.405(6) 1 d PDU A 2
H4'1 H 0.4097 0.5087 0.0661 0.117 Uiso 0.405(6) 1 calc PR A 2
H4'2 H 0.5168 0.5273 0.0563 0.117 Uiso 0.405(6) 1 calc PR A 2
H4'3 H 0.4578 0.5970 0.0695 0.117 Uiso 0.405(6) 1 calc PR A 2
C5 C 0.6093(9) 0.5621(7) 0.1547(8) 0.082(2) Uani 1 1 d DU A .
H5A H 0.6134 0.5269 0.1117 0.123 Uiso 1 1 calc R . .
H5B H 0.6597 0.5547 0.2009 0.123 Uiso 1 1 calc R . .
H5C H 0.6184 0.6161 0.1415 0.123 Uiso 1 1 calc R . .
C6 C 0.2872(7) 0.2904(7) 0.0963(6) 0.0561(19) Uani 1 1 d U A .
C7 C 0.2098(7) 0.3090(8) 0.0285(7) 0.0672(18) Uani 1 1 d DU . .
C8 C 0.1664(8) 0.3783(8) 0.0603(7) 0.078(2) Uani 1 1 d U . .
H8A H 0.1113 0.3910 0.0203 0.117 Uiso 1 1 calc R . .
H8B H 0.2159 0.4239 0.0749 0.117 Uiso 1 1 calc R . .
H8C H 0.1447 0.3634 0.1055 0.117 Uiso 1 1 calc R . .
C9 C 0.1295(8) 0.2449(8) 0.0051(8) 0.088(3) Uani 1 1 d U . .
H9A H 0.0739 0.2632 -0.0298 0.131 Uiso 1 1 calc R . .
H9B H 0.1114 0.2270 0.0508 0.131 Uiso 1 1 calc R . .
H9C H 0.1498 0.2018 -0.0213 0.131 Uiso 1 1 calc R . .
C10 C 0.2524(9) 0.3387(9) -0.0326(7) 0.088(2) Uani 1 1 d DU . .
H10A H 0.2757 0.2961 -0.0572 0.132 Uiso 1 1 calc R . .
H10B H 0.3065 0.3795 -0.0098 0.132 Uiso 1 1 calc R . .
H10C H 0.2032 0.3603 -0.0711 0.132 Uiso 1 1 calc R . .
C11 C 0.5436(7) 0.1734(4) 0.0079(5) 0.0340(14) Uani 1 1 d U A .
C12 C 0.4895(7) 0.1443(5) -0.0743(5) 0.0373(13) Uani 1 1 d U . .
C13 C 0.3887(7) 0.1056(6) -0.0770(6) 0.0497(18) Uani 1 1 d U . .
H13A H 0.3545 0.0868 -0.1302 0.074 Uiso 1 1 calc R . .
H13B H 0.3531 0.1435 -0.0580 0.074 Uiso 1 1 calc R . .
H13C H 0.3934 0.0618 -0.0446 0.074 Uiso 1 1 calc R . .
C14 C 0.4832(9) 0.2162(5) -0.1194(6) 0.058(2) Uani 1 1 d U . .
H14A H 0.5482 0.2380 -0.1213 0.087 Uiso 1 1 calc R . .
H14B H 0.4550 0.2550 -0.0939 0.087 Uiso 1 1 calc R . .
H14C H 0.4425 0.2019 -0.1718 0.087 Uiso 1 1 calc R . .
C15 C 0.5432(7) 0.0884(5) -0.1081(5) 0.0401(17) Uani 1 1 d U . .
H15A H 0.6078 0.1141 -0.1066 0.060 Uiso 1 1 calc R . .
H15B H 0.5077 0.0719 -0.1615 0.060 Uiso 1 1 calc R . .
H15C H 0.5491 0.0428 -0.0780 0.060 Uiso 1 1 calc R . .
C16 C 0.5093(7) 0.1948(5) 0.5328(6) 0.0451(16) Uani 1 1 d U . .
C17 C 0.5503(7) 0.1625(6) 0.6105(6) 0.0470(14) Uani 1 1 d U . .
C18 C 0.6564(7) 0.1549(7) 0.6243(6) 0.060(2) Uani 1 1 d U . .
H18A H 0.6826 0.1431 0.6777 0.090 Uiso 1 1 calc R . .
H18B H 0.6910 0.2038 0.6149 0.090 Uiso 1 1 calc R . .
H18C H 0.6643 0.1127 0.5892 0.090 Uiso 1 1 calc R . .
C19 C 0.5374(9) 0.2179(7) 0.6739(6) 0.065(2) Uani 1 1 d U . .
H19A H 0.4685 0.2217 0.6666 0.097 Uiso 1 1 calc R . .
H19B H 0.5719 0.2695 0.6718 0.097 Uiso 1 1 calc R . .
H19C H 0.5637 0.1984 0.7241 0.097 Uiso 1 1 calc R . .
C20 C 0.4956(8) 0.0837(6) 0.6118(6) 0.062(2) Uani 1 1 d U . .
H20A H 0.4947 0.0510 0.5657 0.093 Uiso 1 1 calc R . .
H20B H 0.4292 0.0894 0.6128 0.093 Uiso 1 1 calc R . .
H20C H 0.5273 0.0594 0.6579 0.093 Uiso 1 1 calc R . .
C21 C 0.8012(7) 0.3142(6) 0.4490(6) 0.0499(18) Uani 1 1 d U . .
C22 C 0.8895(8) 0.3537(7) 0.5098(6) 0.0594(16) Uani 1 1 d U . .
C23 C 0.9658(7) 0.3886(6) 0.4739(6) 0.056(2) Uani 1 1 d U . .
H23A H 0.9845 0.3478 0.4433 0.084 Uiso 1 1 calc R . .
H23B H 1.0224 0.4125 0.5144 0.084 Uiso 1 1 calc R . .
H23C H 0.9402 0.4284 0.4404 0.084 Uiso 1 1 calc R . .
C24 C 0.9316(9) 0.2852(8) 0.5564(7) 0.079(3) Uani 1 1 d U . .
H24A H 0.8850 0.2622 0.5829 0.119 Uiso 1 1 calc R . .
H24B H 0.9924 0.3054 0.5943 0.119 Uiso 1 1 calc R . .
H24C H 0.9435 0.2453 0.5208 0.119 Uiso 1 1 calc R . .
C25 C 0.8637(9) 0.4157(8) 0.5585(7) 0.080(2) Uani 1 1 d U . .
H25A H 0.8399 0.4571 0.5265 0.121 Uiso 1 1 calc R . .
H25B H 0.9210 0.4375 0.5995 0.121 Uiso 1 1 calc R . .
H25C H 0.8131 0.3933 0.5815 0.121 Uiso 1 1 calc R . .
C26 C 0.2831(7) 0.0786(8) 0.1467(5) 0.0349(19) Uani 0.595(6) 1 d PDU A 1
H26A H 0.2386 0.1036 0.1066 0.042 Uiso 0.595(6) 1 calc PRD A 1
H26B H 0.2674 0.0215 0.1353 0.042 Uiso 0.595(6) 1 calc PR A 1
C26' C 0.3255(11) 0.0522(6) 0.1839(9) 0.034(2) Uani 0.405(6) 1 d PDU A 2
H26X H 0.2819 0.0118 0.1464 0.041 Uiso 0.405(6) 1 calc PR A 2
H26Y H 0.3687 0.0260 0.2238 0.041 Uiso 0.405(6) 1 calc PRD A 2
C27 C 0.3827(6) 0.1026(5) 0.1448(5) 0.0350(17) Uani 1 1 d DU . .
H27A H 0.4222 0.0614 0.1647 0.042 Uiso 1 1 calc R A 1
H27B H 0.3841 0.1073 0.0905 0.042 Uiso 1 1 calc R A 1
C28 C 0.3031(6) 0.0633(5) 0.2962(5) 0.064(3) Uani 1 1 d DU A .
H28A H 0.3039 0.0068 0.2860 0.076 Uiso 1 1 calc R . .
H28B H 0.2561 0.0696 0.3267 0.076 Uiso 1 1 calc R . .
C29 C 0.4047(6) 0.1009(5) 0.3437(7) 0.063(3) Uani 1 1 d DU A .
H29A H 0.4187 0.0825 0.3961 0.076 Uiso 1 1 calc R . .
H29B H 0.4542 0.0856 0.3188 0.076 Uiso 1 1 calc RD . .
C30 C 0.1616(6) 0.0977(6) 0.2013(6) 0.058(2) Uani 1 1 d DU A .
H30A H 0.1402 0.1284 0.1566 0.070 Uiso 1 1 calc RD . .
H30B H 0.1458 0.1234 0.2459 0.070 Uiso 1 1 calc R . .
C31 C 0.1049(8) 0.0162(6) 0.1836(6) 0.0612(19) Uani 1 1 d U . .
H31A H 0.1251 -0.0124 0.1429 0.073 Uiso 1 1 calc R . .
H31B H 0.1185 -0.0128 0.2303 0.073 Uiso 1 1 calc R . .
C32 C -0.0022(8) 0.0220(6) 0.1571(7) 0.065(2) Uani 1 1 d U . .
H32A H -0.0150 0.0505 0.1100 0.078 Uiso 1 1 calc R . .
H32B H -0.0211 0.0524 0.1974 0.078 Uiso 1 1 calc R . .
C33 C -0.0652(8) -0.0582(6) 0.1398(7) 0.072(3) Uani 1 1 d U . .
H33A H -0.0467 -0.0887 0.1000 0.108 Uiso 1 1 calc R . .
H33B H -0.1334 -0.0509 0.1216 0.108 Uiso 1 1 calc R . .
H33C H -0.0554 -0.0857 0.1868 0.108 Uiso 1 1 calc R . .
C34 C 0.1870(8) 0.3382(6) 0.3740(5) 0.053(3) Uani 1 1 d DU . .
H34A H 0.1270 0.3022 0.3694 0.063 Uiso 1 1 calc R A 1
H34B H 0.1701 0.3918 0.3769 0.063 Uiso 1 1 calc R A 1
C35 C 0.2154(14) 0.3270(11) 0.3061(7) 0.051(3) Uani 0.595(6) 1 d PDU A 1
H35A H 0.2610 0.3721 0.3006 0.061 Uiso 0.595(6) 1 calc PR A 1
H35B H 0.1584 0.3213 0.2609 0.061 Uiso 0.595(6) 1 calc PR A 1
C35' C 0.187(2) 0.2830(14) 0.3147(11) 0.052(3) Uani 0.405(6) 1 d PDU A 2
H35C H 0.1374 0.2389 0.3157 0.062 Uiso 0.405(6) 1 calc PR A 2
H35D H 0.1635 0.3068 0.2656 0.062 Uiso 0.405(6) 1 calc PR A 2
C36 C 0.3284(6) 0.3973(5) 0.4752(5) 0.0372(17) Uani 1 1 d DU . .
H36A H 0.3209 0.4355 0.4358 0.045 Uiso 1 1 calc R A 1
H36B H 0.3200 0.4222 0.5232 0.045 Uiso 1 1 calc R A 1
C37 C 0.4247(9) 0.3715(8) 0.4894(8) 0.0359(19) Uani 0.595(6) 1 d PDU A 1
H37A H 0.4740 0.4180 0.4985 0.043 Uiso 0.595(6) 1 calc PR A 1
H37B H 0.4367 0.3437 0.5369 0.043 Uiso 0.595(6) 1 calc PR A 1
C37' C 0.4152(13) 0.4071(12) 0.4462(13) 0.036(2) Uani 0.405(6) 1 d PDU A 2
H37C H 0.4701 0.4377 0.4849 0.044 Uiso 0.405(6) 1 calc PR A 2
H37D H 0.4028 0.4338 0.3980 0.044 Uiso 0.405(6) 1 calc PR A 2
C38 C 0.2005(7) 0.3086(6) 0.5054(5) 0.0481(18) Uani 1 1 d U . .
H38A H 0.1479 0.2659 0.4821 0.058 Uiso 1 1 calc R A .
H38B H 0.1701 0.3547 0.5161 0.058 Uiso 1 1 calc R . .
C39 C 0.2583(7) 0.2846(6) 0.5813(5) 0.0527(17) Uani 1 1 d U A .
H39A H 0.3027 0.3303 0.6099 0.063 Uiso 1 1 calc R . .
H39B H 0.2982 0.2447 0.5709 0.063 Uiso 1 1 calc R . .
C40 C 0.1952(8) 0.2522(7) 0.6311(6) 0.0584(18) Uani 1 1 d U . .
H40A H 0.1590 0.2935 0.6445 0.070 Uiso 1 1 calc R A .
H40B H 0.1474 0.2092 0.6008 0.070 Uiso 1 1 calc R . .
C41 C 0.2497(9) 0.2227(7) 0.7034(6) 0.075(3) Uani 1 1 d U A .
H41A H 0.2840 0.1805 0.6908 0.112 Uiso 1 1 calc R . .
H41B H 0.2046 0.2032 0.7327 0.112 Uiso 1 1 calc R . .
H41C H 0.2964 0.2651 0.7344 0.112 Uiso 1 1 calc R . .
C42 C 0.7190(6) 0.0597(5) 0.2356(6) 0.049(2) Uani 1 1 d U A .
H42A H 0.7046 0.0032 0.2401 0.059 Uiso 1 1 calc RD . .
H42B H 0.7678 0.0674 0.2060 0.059 Uiso 1 1 calc R . .
C43 C 0.6264(6) 0.0917(5) 0.1935(7) 0.048(2) Uani 1 1 d U A .
H43A H 0.6040 0.0683 0.1397 0.057 Uiso 1 1 calc R . .
H43B H 0.5747 0.0779 0.2194 0.057 Uiso 1 1 calc R . .
C44 C 0.6887(12) 0.0591(9) 0.3597(9) 0.039(2) Uani 0.595(6) 1 d PU A 1
H44A H 0.6342 0.0258 0.3231 0.047 Uiso 0.70(10) 1 calc PRD B 1
H44B H 0.7245 0.0259 0.3971 0.047 Uiso 0.70(10) 1 calc PR B 1
C44' C 0.7405(18) 0.0907(10) 0.3949(14) 0.039(2) Uani 0.405(6) 1 d PU A 2
H44C H 0.7371 0.0348 0.4043 0.047 Uiso 0.30(10) 1 calc PRD B 2
H44D H 0.7949 0.1196 0.4353 0.047 Uiso 0.30(10) 1 calc PR B 2
C45 C 0.6542(7) 0.1177(5) 0.3985(6) 0.0402(19) Uani 1 1 d U . .
H45A H 0.5973 0.0938 0.4143 0.048 Uiso 1 1 calc R A 1
H45B H 0.7049 0.1376 0.4460 0.048 Uiso 1 1 calc RD A 1
C46 C 0.8634(7) 0.0994(6) 0.3412(6) 0.0519(18) Uani 1 1 d U A .
H46A H 0.8879 0.1281 0.3927 0.062 Uiso 1 1 calc R . .
H46B H 0.8943 0.1278 0.3057 0.062 Uiso 1 1 calc R . .
C47 C 0.8963(7) 0.0193(6) 0.3466(6) 0.0532(17) Uani 1 1 d U . .
H47A H 0.8794 -0.0079 0.2944 0.064 Uiso 1 1 calc R . .
H47B H 0.8617 -0.0116 0.3783 0.064 Uiso 1 1 calc R . .
C48 C 1.0046(8) 0.0243(7) 0.3818(6) 0.0577(18) Uani 1 1 d U . .
H48A H 1.0212 0.0523 0.4335 0.069 Uiso 1 1 calc R . .
H48B H 1.0388 0.0549 0.3496 0.069 Uiso 1 1 calc R . .
C49 C 1.0404(8) -0.0554(7) 0.3890(7) 0.069(2) Uani 1 1 d U . .
H49A H 1.0064 -0.0864 0.4204 0.103 Uiso 1 1 calc R . .
H49B H 1.1100 -0.0484 0.4136 0.103 Uiso 1 1 calc R . .
H49C H 1.0277 -0.0824 0.3377 0.103 Uiso 1 1 calc R . .
C50 C 0.8019(6) 0.3816(5) 0.1065(5) 0.0399(17) Uani 1 1 d U A .
H50A H 0.8254 0.4148 0.0702 0.048 Uiso 1 1 calc R . .
H50B H 0.8239 0.4095 0.1584 0.048 Uiso 1 1 calc R . .
C51 C 0.6944(6) 0.3678(5) 0.0825(5) 0.0403(17) Uani 1 1 d U A .
H51A H 0.6680 0.4160 0.0934 0.048 Uiso 1 1 calc R . .
H51B H 0.6713 0.3528 0.0265 0.048 Uiso 1 1 calc R . .
C52 C 0.9270(6) 0.3063(5) 0.1765(5) 0.0368(16) Uani 1 1 d U A .
H52A H 0.9743 0.3533 0.1802 0.044 Uiso 1 1 calc R . .
H52B H 0.9596 0.2601 0.1707 0.044 Uiso 1 1 calc R . .
C53 C 0.8935(6) 0.3043(5) 0.2492(5) 0.0363(16) Uani 1 1 d U A .
H53A H 0.9466 0.2934 0.2928 0.044 Uiso 1 1 calc R . .
H53B H 0.8743 0.3553 0.2617 0.044 Uiso 1 1 calc R . .
C54 C 0.8803(8) 0.2910(8) 0.0392(6) 0.071(3) Uani 1 1 d U A .
H54A H 0.9130 0.2438 0.0466 0.085 Uiso 1 1 calc R . .
H54B H 0.9294 0.3348 0.0367 0.085 Uiso 1 1 calc R . .
C55 C 0.8043(8) 0.2789(8) -0.0377(6) 0.077(2) Uani 1 1 d DU A .
H55A H 0.7810 0.3291 -0.0518 0.092 Uiso 1 1 calc R . .
H55B H 0.7485 0.2422 -0.0334 0.092 Uiso 1 1 calc R . .
C56 C 0.8469(8) 0.2466(8) -0.1000(6) 0.081(3) Uani 1 1 d DU . .
H56A H 0.9063 0.2809 -0.1009 0.098 Uiso 1 1 calc R A 1
H56B H 0.8646 0.1942 -0.0883 0.098 Uiso 1 1 calc R A 1
C57 C 0.7777(14) 0.2419(16) -0.1741(9) 0.086(3) Uani 0.595(6) 1 d PDU A 1
H57A H 0.8095 0.2310 -0.2146 0.130 Uiso 0.595(6) 1 calc PR A 1
H57B H 0.7514 0.2914 -0.1814 0.130 Uiso 0.595(6) 1 calc PR A 1
H57C H 0.7251 0.1999 -0.1766 0.130 Uiso 0.595(6) 1 calc PR A 1
C57' C 0.798(2) 0.1927(19) -0.1652(14) 0.086(4) Uani 0.405(6) 1 d PDU A 2
H57D H 0.7750 0.1435 -0.1471 0.128 Uiso 0.405(6) 1 calc PR A 2
H57E H 0.8424 0.1832 -0.1964 0.128 Uiso 0.405(6) 1 calc PR A 2
H57F H 0.7425 0.2146 -0.1965 0.128 Uiso 0.405(6) 1 calc PR A 2
C58 C -0.056(2) 0.5752(10) 0.1943(13) 0.133(8) Uani 0.586(16) 1 d PDU C 1
H58A H -0.1271 0.5643 0.1777 0.159 Uiso 0.586(16) 1 calc PR C 1
H58B H -0.0332 0.5682 0.1472 0.159 Uiso 0.586(16) 1 calc PR C 1
C59 C -0.032(2) 0.6642(13) 0.2203(13) 0.133(8) Uani 0.586(16) 1 d PDU C 1
H59A H -0.0763 0.6791 0.2495 0.199 Uiso 0.586(16) 1 calc PR C 1
H59B H -0.0383 0.6940 0.1748 0.199 Uiso 0.586(16) 1 calc PR C 1
H59C H 0.0348 0.6752 0.2529 0.199 Uiso 0.586(16) 1 calc PR C 1
C58' C 0.000(4) 0.5686(17) 0.1897(19) 0.133(8) Uani 0.414(16) 1 d PDU C 2
H58C H 0.0397 0.6158 0.2196 0.160 Uiso 0.414(16) 1 calc PR C 2
H58D H -0.0593 0.5842 0.1558 0.160 Uiso 0.414(16) 1 calc PR C 2
C59' C 0.058(3) 0.528(2) 0.1405(19) 0.134(9) Uani 0.414(16) 1 d PDU C 2
H59D H 0.1275 0.5381 0.1668 0.201 Uiso 0.414(16) 1 calc PR C 2
H59E H 0.0470 0.5492 0.0899 0.201 Uiso 0.414(16) 1 calc PR C 2
H59F H 0.0372 0.4720 0.1339 0.201 Uiso 0.414(16) 1 calc PR C 2
C60 C 0.3843(14) 0.5749(11) 0.3788(12) 0.093(3) Uani 0.595(6) 1 d PDU A 1
H60A H 0.4311 0.6213 0.3789 0.111 Uiso 0.595(6) 1 calc PR A 1
H60B H 0.3704 0.5743 0.4298 0.111 Uiso 0.595(6) 1 calc PR A 1
C60' C 0.211(2) 0.5142(18) 0.2438(18) 0.099(3) Uani 0.405(6) 1 d PDU A 2
H60C H 0.1966 0.5485 0.2011 0.119 Uiso 0.405(6) 1 calc PR A 2
H60D H 0.2562 0.4810 0.2301 0.119 Uiso 0.405(6) 1 calc PR A 2
C61 C 0.2854(10) 0.5746(8) 0.3104(8) 0.100(3) Uani 1 1 d DU . .
H61A H 0.2558 0.6214 0.3180 0.149 Uiso 1 1 calc R A 1
H61B H 0.2402 0.5283 0.3114 0.149 Uiso 1 1 calc R A 1
H61C H 0.3008 0.5740 0.2604 0.149 Uiso 1 1 calc R A 1
O1 O 0.6437(3) 0.3062(3) 0.2852(3) 0.0218(11) Uani 1 1 d . . .
H1A H 0.6762 0.3581 0.2902 0.026 Uiso 1 1 d R . .
O2 O 0.4496(3) 0.3040(3) 0.2672(3) 0.0232(12) Uani 1 1 d . . .
H2A H 0.4449 0.3591 0.2596 0.028 Uiso 1 1 d R . .
O3 O 0.5366(4) 0.4104(3) 0.1679(3) 0.0288(13) Uani 1 1 d . . .
O4 O 0.4415(6) 0.4489(3) 0.2368(5) 0.075(3) Uani 1 1 d . . .
O5 O 0.3726(4) 0.3022(3) 0.0960(3) 0.0358(14) Uani 1 1 d . . .
O6 O 0.2578(4) 0.2601(3) 0.1519(3) 0.0348(14) Uani 1 1 d . . .
O7 O 0.4963(4) 0.2006(3) 0.0502(3) 0.0306(13) Uani 1 1 d . . .
O8 O 0.6346(4) 0.1713(3) 0.0288(3) 0.0350(14) Uani 1 1 d . . .
O9 O 0.5675(4) 0.2217(3) 0.4967(3) 0.0368(14) Uani 1 1 d . . .
O10 O 0.4185(4) 0.1929(4) 0.5114(4) 0.0497(18) Uani 1 1 d . . .
O11 O 0.7192(4) 0.3245(3) 0.4535(3) 0.0335(13) Uani 1 1 d . . .
O12 O 0.8195(4) 0.2717(3) 0.3953(3) 0.0305(13) Uani 1 1 d . . .
O13 O 0.4250(3) 0.1730(3) 0.1874(3) 0.0215(11) Uani 1 1 d . A .
O14 O 0.4079(4) 0.1834(3) 0.3484(3) 0.0328(14) Uani 1 1 d . . .
O15 O 0.2634(4) 0.2539(3) 0.3109(3) 0.0286(13) Uani 1 1 d . . .
O16 O 0.4360(4) 0.3250(3) 0.4319(3) 0.0299(13) Uani 1 1 d . . .
O17 O 0.6460(4) 0.1747(3) 0.1942(3) 0.0250(12) Uani 1 1 d . . .
O18 O 0.6278(4) 0.1811(3) 0.3561(3) 0.0273(12) Uani 1 1 d . A .
O19 O 0.6625(4) 0.3077(3) 0.1237(3) 0.0265(12) Uani 1 1 d . . .
O20 O 0.8138(3) 0.2453(3) 0.2378(3) 0.0248(12) Uani 1 1 d . . .
O21 O 0.7483(6) 0.5122(4) 0.3856(5) 0.077(3) Uani 1 1 d . . .
O22 O 0.7648(5) 0.4439(4) 0.2903(4) 0.0519(18) Uani 1 1 d . . .
O23 O 0.8645(5) 0.5467(4) 0.3366(4) 0.061(2) Uani 1 1 d . . .
O24 O -0.0242(8) 0.5144(8) 0.2399(6) 0.147(6) Uani 1 1 d D . .
H24 H -0.0432 0.5165 0.2802 0.176 Uiso 1 1 d R C .
O25 O 0.4217(11) 0.5029(7) 0.3602(8) 0.078(3) Uani 0.595(6) 1 d PDU A 1
H25 H 0.4146 0.4961 0.3125 0.093 Uiso 0.595(6) 1 d PR A 1
O25' O 0.1211(16) 0.4588(12) 0.2237(14) 0.097(4) Uani 0.405(6) 1 d PDU A 2
H25' H 0.0755 0.4826 0.2291 0.116 Uiso 0.405(6) 1 d PR A 2
O26 O 0.5857(4) 0.4241(3) 0.3927(3) 0.0348(14) Uani 1 1 d . . .
H26C H 0.6423 0.4388 0.3903 0.042 Uiso 1 1 d R A .
H26D H 0.5407 0.4516 0.3859 0.042 Uiso 1 1 d R . .
N1 N 0.2695(5) 0.0993(4) 0.2189(4) 0.051(2) Uani 1 1 d D . .
N2 N 0.2555(5) 0.3275(4) 0.4480(4) 0.0324(16) Uani 1 1 d . A .
N3 N 0.7580(5) 0.1020(4) 0.3150(4) 0.041(2) Uani 1 1 d . . .
N4 N 0.8441(5) 0.3073(4) 0.1079(4) 0.0311(16) Uani 1 1 d . . .
N5 N 0.2291(6) 0.1534(5) 0.4252(6) 0.067(2) Uani 1 1 d U . .
N6 N 0.2283(6) 0.1138(5) 0.4770(7) 0.072(2) Uani 1 1 d U A .
N7 N 0.2238(7) 0.0757(6) 0.5263(7) 0.088(3) Uani 1 1 d U . .
N8 N 0.8104(6) 0.1358(5) 0.1076(5) 0.0596(19) Uani 1 1 d U . .
N9 N 0.7980(7) 0.0943(5) 0.0509(6) 0.0636(18) Uani 1 1 d U A .
N10 N 0.7893(8) 0.0531(6) -0.0023(6) 0.086(3) Uani 1 1 d U . .
N11 N 0.7927(5) 0.5006(4) 0.3372(4) 0.0365(17) Uani 1 1 d . . .

loop_
_atom_site_aniso_label
_atom_site_aniso_U_11
_atom_site_aniso_U_22
_atom_site_aniso_U_33
_atom_site_aniso_U_23
_atom_site_aniso_U_13
_atom_site_aniso_U_12
Dy1 0.0166(2) 0.01962(19) 0.0282(2) -0.00024(15) 0.00775(16) 0.00259(14)
Dy2 0.0246(2) 0.0206(2) 0.0320(2) 0.00419(15) 0.01503(17) 0.00438(15)
Fe1 0.0212(6) 0.0205(6) 0.0443(7) -0.0079(5) 0.0161(5) -0.0022(5)
Fe2 0.0330(7) 0.0380(7) 0.0542(8) 0.0234(6) 0.0294(6) 0.0177(6)
Fe3 0.0156(6) 0.0253(6) 0.0307(6) 0.0043(5) 0.0086(5) 0.0031(4)
Fe4 0.0191(6) 0.0309(6) 0.0330(7) -0.0100(5) 0.0096(5) 0.0001(5)
C1 0.080(4) 0.031(3) 0.095(4) 0.016(3) 0.028(4) 0.012(3)
C2 0.088(4) 0.030(3) 0.100(4) 0.016(3) 0.028(3) 0.007(3)
C3 0.088(4) 0.030(3) 0.100(4) 0.016(3) 0.028(3) 0.007(3)
C4 0.097(4) 0.034(4) 0.098(5) 0.024(4) 0.024(4) 0.008(4)
C4' 0.107(5) 0.032(5) 0.098(4) 0.019(3) 0.033(4) 0.007(5)
C5 0.097(4) 0.044(4) 0.113(5) 0.023(4) 0.041(4) 0.007(4)
C6 0.024(3) 0.085(5) 0.063(4) 0.004(4) 0.012(3) 0.017(3)
C7 0.030(3) 0.098(5) 0.070(4) 0.008(4) 0.004(3) 0.015(3)
C8 0.049(5) 0.100(5) 0.082(6) 0.018(4) 0.002(4) 0.034(4)
C9 0.046(4) 0.116(6) 0.084(6) -0.003(5) -0.005(4) -0.001(4)
C10 0.056(5) 0.137(7) 0.069(5) 0.022(5) 0.009(4) 0.018(5)
C11 0.047(4) 0.020(3) 0.035(3) -0.002(2) 0.013(3) 0.001(3)
C12 0.051(3) 0.023(3) 0.036(3) -0.003(2) 0.010(3) 0.004(2)
C13 0.046(3) 0.054(4) 0.045(4) -0.014(3) 0.010(3) 0.002(3)
C14 0.095(5) 0.033(3) 0.042(4) 0.005(3) 0.007(4) 0.014(3)
C15 0.048(4) 0.030(3) 0.040(4) -0.010(3) 0.011(3) 0.001(3)
C16 0.048(4) 0.042(3) 0.057(3) 0.022(3) 0.025(3) 0.018(3)
C17 0.051(3) 0.045(3) 0.055(3) 0.022(3) 0.024(3) 0.016(3)
C18 0.053(3) 0.073(5) 0.065(5) 0.038(4) 0.024(3) 0.023(3)
C19 0.068(5) 0.071(4) 0.056(4) 0.004(4) 0.008(4) 0.029(4)
C20 0.064(4) 0.049(3) 0.066(5) 0.031(3) 0.002(4) 0.006(3)
C21 0.037(3) 0.064(4) 0.042(4) -0.001(3) 0.003(3) -0.002(3)
C22 0.043(3) 0.073(4) 0.050(4) -0.007(3) -0.004(3) 0.001(3)
C23 0.036(4) 0.056(5) 0.061(5) -0.012(4) -0.006(3) -0.002(3)
C24 0.062(5) 0.095(5) 0.062(5) 0.014(4) -0.015(4) 0.000(4)
C25 0.057(5) 0.106(5) 0.064(5) -0.032(4) 0.002(4) 0.001(4)
C26 0.029(4) 0.031(4) 0.043(5) -0.005(4) 0.011(4) 0.002(3)
C26' 0.029(5) 0.031(4) 0.043(5) -0.005(4) 0.011(4) 0.003(4)
C27 0.030(4) 0.032(4) 0.042(4) -0.007(3) 0.012(3) 0.001(3)
C28 0.027(4) 0.021(4) 0.146(8) 0.012(4) 0.029(5) -0.001(3)
C29 0.028(4) 0.021(4) 0.144(8) 0.011(4) 0.028(5) -0.001(3)
C30 0.054(4) 0.057(4) 0.055(4) -0.013(4) 0.020(4) -0.033(3)
C31 0.056(4) 0.059(4) 0.060(4) -0.016(3) 0.021(3) -0.034(3)
C32 0.056(4) 0.064(4) 0.063(4) -0.014(3) 0.016(4) -0.036(3)
C33 0.058(4) 0.065(5) 0.081(6) -0.025(5) 0.021(5) -0.037(4)
C34 0.060(6) 0.071(6) 0.031(4) -0.001(4) 0.002(4) 0.048(5)
C35 0.058(6) 0.068(6) 0.030(4) 0.000(5) 0.001(4) 0.048(5)
C35' 0.059(6) 0.070(7) 0.031(4) 0.000(4) 0.001(4) 0.048(6)
C36 0.041(4) 0.035(4) 0.041(4) 0.003(3) 0.019(4) 0.009(3)
C37 0.040(4) 0.034(4) 0.039(5) 0.002(4) 0.019(4) 0.008(4)
C37' 0.040(5) 0.034(5) 0.041(5) 0.002(4) 0.018(4) 0.009(4)
C38 0.041(4) 0.068(4) 0.038(3) -0.013(3) 0.024(3) -0.006(3)
C39 0.049(4) 0.070(4) 0.040(3) -0.008(3) 0.022(3) -0.012(3)
C40 0.058(4) 0.074(4) 0.045(3) -0.006(3) 0.029(3) -0.013(3)
C41 0.087(6) 0.086(6) 0.047(4) 0.002(4) 0.024(4) -0.020(5)
C42 0.024(4) 0.020(3) 0.093(6) 0.002(4) -0.003(4) 0.005(3)
C43 0.023(4) 0.019(3) 0.092(6) 0.002(4) -0.002(4) 0.004(3)
C44 0.035(5) 0.026(4) 0.064(6) 0.014(4) 0.024(4) 0.007(3)
C44' 0.036(5) 0.026(4) 0.064(6) 0.015(4) 0.025(4) 0.007(4)
C45 0.038(5) 0.027(4) 0.064(6) 0.014(4) 0.025(4) 0.008(3)
C46 0.055(4) 0.075(4) 0.037(4) 0.014(3) 0.016(3) 0.044(3)
C47 0.056(4) 0.076(4) 0.042(3) 0.019(3) 0.020(3) 0.045(3)
C48 0.057(4) 0.080(4) 0.048(4) 0.018(3) 0.017(3) 0.047(3)
C49 0.065(5) 0.085(5) 0.070(5) 0.029(5) 0.018(4) 0.053(4)
C50 0.031(4) 0.042(4) 0.047(4) 0.019(3) 0.010(3) 0.002(3)
C51 0.031(4) 0.043(4) 0.047(4) 0.018(3) 0.009(3) 0.004(3)
C52 0.019(3) 0.048(4) 0.040(4) 0.000(3) 0.007(3) -0.004(3)
C53 0.019(3) 0.047(4) 0.040(4) 0.002(3) 0.007(3) -0.005(3)
C54 0.045(4) 0.125(7) 0.041(3) -0.015(4) 0.028(3) -0.026(5)
C55 0.052(4) 0.132(6) 0.042(3) -0.014(4) 0.025(3) -0.029(4)
C56 0.060(4) 0.138(7) 0.041(3) -0.016(4) 0.026(3) -0.028(5)
C57 0.067(6) 0.142(8) 0.042(4) -0.017(6) 0.022(4) -0.028(6)
C57' 0.065(6) 0.138(8) 0.046(5) -0.020(5) 0.024(4) -0.026(6)
C58 0.21(2) 0.126(12) 0.067(9) -0.004(9) 0.094(12) -0.067(14)
C59 0.21(2) 0.128(12) 0.064(10) -0.009(9) 0.088(12) -0.061(15)
C58' 0.21(2) 0.126(12) 0.069(9) -0.004(9) 0.094(12) -0.068(15)
C59' 0.21(2) 0.125(13) 0.070(10) -0.005(10) 0.092(12) -0.065(15)
C60 0.109(8) 0.069(6) 0.117(8) 0.005(6) 0.054(6) 0.024(5)
C60' 0.111(8) 0.074(6) 0.124(8) 0.006(6) 0.050(7) 0.020(6)
C61 0.113(8) 0.075(6) 0.123(8) 0.006(6) 0.049(6) 0.022(5)
O1 0.018(3) 0.017(3) 0.030(3) 0.000(2) 0.007(2) 0.000(2)
O2 0.020(3) 0.016(3) 0.036(3) -0.005(2) 0.013(2) -0.001(2)
O3 0.026(3) 0.019(3) 0.044(3) 0.001(2) 0.014(3) 0.002(2)
O4 0.081(6) 0.022(3) 0.160(8) 0.018(4) 0.095(6) 0.014(3)
O5 0.024(3) 0.029(3) 0.051(4) 0.004(3) 0.002(3) 0.005(2)
O6 0.018(3) 0.039(3) 0.045(4) -0.013(3) 0.007(3) 0.004(2)
O7 0.024(3) 0.035(3) 0.030(3) -0.007(2) 0.007(3) -0.001(2)
O8 0.025(3) 0.039(3) 0.040(3) -0.013(3) 0.012(3) 0.000(3)
O9 0.034(3) 0.041(3) 0.047(4) 0.024(3) 0.023(3) 0.016(3)
O10 0.032(4) 0.069(5) 0.066(5) 0.042(4) 0.030(3) 0.025(3)
O11 0.034(4) 0.037(3) 0.030(3) 0.002(3) 0.009(3) 0.003(3)
O12 0.023(3) 0.036(3) 0.032(3) 0.009(3) 0.007(3) 0.004(2)
O13 0.019(3) 0.014(2) 0.031(3) -0.003(2) 0.007(2) 0.001(2)
O14 0.034(3) 0.015(3) 0.058(4) 0.008(3) 0.025(3) 0.006(2)
O15 0.020(3) 0.027(3) 0.040(3) -0.010(2) 0.013(3) -0.001(2)
O16 0.032(3) 0.032(3) 0.032(3) 0.010(2) 0.016(3) 0.014(3)
O17 0.019(3) 0.016(3) 0.040(3) -0.001(2) 0.009(2) 0.000(2)
O18 0.021(3) 0.024(3) 0.041(3) 0.008(2) 0.013(3) 0.006(2)
O19 0.023(3) 0.026(3) 0.031(3) -0.001(2) 0.009(2) -0.001(2)
O20 0.014(3) 0.029(3) 0.030(3) 0.003(2) 0.005(2) -0.001(2)
O21 0.082(6) 0.070(5) 0.088(6) -0.041(4) 0.065(5) -0.029(4)
O22 0.062(5) 0.036(4) 0.058(4) -0.017(3) 0.030(4) -0.013(3)
O23 0.041(4) 0.064(5) 0.070(5) -0.016(4) 0.021(4) -0.026(4)
O24 0.123(10) 0.226(14) 0.071(7) -0.043(8) 0.042(7) -0.078(10)
O25 0.096(8) 0.062(6) 0.094(8) 0.011(6) 0.056(6) 0.020(6)
O25' 0.110(9) 0.069(8) 0.124(9) 0.004(7) 0.050(8) 0.020(6)
O26 0.034(3) 0.026(3) 0.041(3) -0.003(3) 0.004(3) 0.005(3)
N1 0.051(5) 0.033(4) 0.080(6) -0.019(4) 0.048(5) -0.015(4)
N2 0.030(4) 0.049(4) 0.023(4) 0.004(3) 0.009(3) 0.021(3)
N3 0.034(4) 0.050(5) 0.059(5) 0.031(4) 0.031(4) 0.032(4)
N4 0.020(4) 0.044(4) 0.029(4) -0.003(3) 0.010(3) -0.004(3)
N5 0.042(4) 0.058(4) 0.133(6) 0.057(4) 0.061(4) 0.025(3)
N6 0.048(4) 0.061(4) 0.136(6) 0.061(4) 0.058(4) 0.025(3)
N7 0.065(5) 0.076(5) 0.144(7) 0.074(4) 0.051(5) 0.022(4)
N8 0.051(4) 0.057(4) 0.075(5) -0.024(3) 0.026(4) 0.020(3)
N9 0.061(4) 0.060(4) 0.075(4) -0.024(3) 0.025(4) 0.023(3)
N10 0.091(5) 0.078(5) 0.086(5) -0.040(4) 0.016(5) 0.032(5)
N11 0.036(4) 0.037(4) 0.037(4) -0.002(3) 0.013(4) 0.001(4)

loop_
_atom_type_symbol
_atom_type_description
_atom_type_scat_dispersion_real
_atom_type_scat_dispersion_imag
_atom_type_scat_source
C C 0.0033 0.0016 'International Tables Vol C Tables 4.2.6.8 and 6.1.1.4'
H H 0.0000 0.0000 'International Tables Vol C Tables 4.2.6.8 and 6.1.1.4'
N N 0.0061 0.0033 'International Tables Vol C Tables 4.2.6.8 and 6.1.1.4'
O O 0.0106 0.0060 'International Tables Vol C Tables 4.2.6.8 and 6.1.1.4'
Fe Fe 0.3463 0.8444 'International Tables Vol C Tables 4.2.6.8 and 6.1.1.4'
Dy Dy -0.1892 4.4098 'International Tables Vol C Tables 4.2.6.8 and 6.1.1.4'

loop_
_geom_angle_atom_site_label_1
_geom_angle_atom_site_label_2
_geom_angle_atom_site_label_3
_geom_angle
O19 Dy1 O3 78.55(18)
O19 Dy1 O13 142.69(17)
O3 Dy1 O13 138.71(18)
O19 Dy1 O7 76.16(18)
O3 Dy1 O7 121.53(19)
O13 Dy1 O7 79.49(18)
O19 Dy1 O5 122.8(2)
O3 Dy1 O5 74.78(19)
O13 Dy1 O5 77.17(18)
O7 Dy1 O5 76.5(2)
O19 Dy1 O1 79.64(17)
O3 Dy1 O1 82.14(18)
O13 Dy1 O1 103.36(17)
O7 Dy1 O1 141.01(18)
O5 Dy1 O1 142.46(18)
O19 Dy1 O2 143.68(17)
O3 Dy1 O2 79.15(17)
O13 Dy1 O2 65.58(16)
O7 Dy1 O2 140.16(17)
O5 Dy1 O2 77.58(19)
O1 Dy1 O2 69.18(17)
O19 Dy1 O17 66.80(17)
O3 Dy1 O17 136.61(17)
O13 Dy1 O17 80.03(16)
O7 Dy1 O17 75.43(18)
O5 Dy1 O17 146.46(17)
O1 Dy1 O17 67.05(16)
O2 Dy1 O17 114.42(17)
O19 Dy1 Fe1 173.25(13)
O3 Dy1 Fe1 104.83(13)
O13 Dy1 Fe1 34.56(12)
O7 Dy1 Fe1 106.33(13)
O5 Dy1 Fe1 63.91(15)
O1 Dy1 Fe1 94.92(12)
O2 Dy1 Fe1 34.24(11)
O17 Dy1 Fe1 107.47(11)
O19 Dy1 Fe4 31.99(13)
O3 Dy1 Fe4 109.51(13)
O13 Dy1 Fe4 111.57(12)
O7 Dy1 Fe4 66.57(13)
O5 Dy1 Fe4 138.90(15)
O1 Dy1 Fe4 76.69(12)
O2 Dy1 Fe4 143.34(12)
O17 Dy1 Fe4 35.88(11)
Fe1 Dy1 Fe4 142.94(3)
O19 Dy1 Dy2 116.89(13)
O3 Dy1 Dy2 90.26(14)
O13 Dy1 Dy2 73.51(12)
O7 Dy1 Dy2 148.07(14)
O5 Dy1 Dy2 112.85(15)
O1 Dy1 Dy2 37.25(12)
O2 Dy1 Dy2 35.31(12)
O17 Dy1 Dy2 83.30(12)
Fe1 Dy1 Dy2 57.74(2)
Fe4 Dy1 Dy2 108.04(2)
O18 Dy2 O16 144.00(18)
O18 Dy2 O9 79.68(19)
O16 Dy2 O9 75.59(19)
O18 Dy2 O11 79.01(19)
O16 Dy2 O11 120.1(2)
O9 Dy2 O11 78.3(2)
O18 Dy2 O2 103.11(18)
O16 Dy2 O2 81.53(18)
O9 Dy2 O2 141.47(19)
O11 Dy2 O2 140.19(18)
O18 Dy2 O26 140.00(19)
O16 Dy2 O26 75.8(2)
O9 Dy2 O26 120.3(2)
O11 Dy2 O26 72.79(19)
O2 Dy2 O26 82.38(18)
O18 Dy2 O1 66.19(17)
O16 Dy2 O1 144.01(17)
O9 Dy2 O1 140.23(18)
O11 Dy2 O1 75.75(18)
O2 Dy2 O1 69.41(16)
O26 Dy2 O1 79.60(18)
O18 Dy2 O14 80.46(17)
O16 Dy2 O14 68.58(18)
O9 Dy2 O14 76.2(2)
O11 Dy2 O14 149.69(18)
O2 Dy2 O14 66.61(17)
O26 Dy2 O14 135.23(18)
O1 Dy2 O14 115.35(17)
O18 Dy2 Fe3 34.21(13)
O16 Dy2 Fe3 175.11(14)
O9 Dy2 Fe3 106.30(14)
O11 Dy2 Fe3 64.76(14)
O2 Dy2 Fe3 94.47(12)
O26 Dy2 Fe3 106.56(14)
O1 Dy2 Fe3 34.69(11)
O14 Dy2 Fe3 107.29(12)
O18 Dy2 Fe2 112.38(13)
O16 Dy2 Fe2 33.07(14)
O9 Dy2 Fe2 67.17(14)
O11 Dy2 Fe2 140.06(14)
O2 Dy2 Fe2 76.69(12)
O26 Dy2 Fe2 107.46(15)
O1 Dy2 Fe2 144.20(12)
O14 Dy2 Fe2 36.34(12)
Fe3 Dy2 Fe2 143.23(3)
O18 Dy2 Dy1 73.91(13)
O16 Dy2 Dy1 118.28(13)
O9 Dy2 Dy1 148.85(15)
O11 Dy2 Dy1 111.79(13)
O2 Dy2 Dy1 36.76(12)
O26 Dy2 Dy1 90.75(13)
O1 Dy2 Dy1 36.05(11)
O14 Dy2 Dy1 83.27(13)
Fe3 Dy2 Dy1 57.83(2)
Fe2 Dy2 Dy1 108.15(3)
O2 Fe1 O6 100.1(2)
O2 Fe1 O15 101.9(2)
O6 Fe1 O15 93.0(2)
O2 Fe1 O13 81.70(19)
O6 Fe1 O13 96.3(2)
O15 Fe1 O13 169.3(2)
O2 Fe1 O14 84.8(2)
O6 Fe1 O14 169.0(2)
O15 Fe1 O14 76.3(2)
O13 Fe1 O14 94.2(2)
O2 Fe1 N1 155.9(2)
O6 Fe1 N1 95.4(3)
O15 Fe1 N1 95.7(2)
O13 Fe1 N1 78.2(2)
O14 Fe1 N1 83.4(2)
O2 Fe1 Dy1 44.83(14)
O6 Fe1 Dy1 85.93(17)
O15 Fe1 Dy1 145.40(15)
O13 Fe1 Dy1 41.20(13)
O14 Fe1 Dy1 104.23(15)
N1 Fe1 Dy1 118.89(17)
O16 Fe2 N5 167.0(3)
O16 Fe2 O15 96.0(2)
N5 Fe2 O15 91.7(3)
O16 Fe2 O10 88.1(2)
N5 Fe2 O10 87.0(3)
O15 Fe2 O10 165.6(3)
O16 Fe2 O14 86.0(2)
N5 Fe2 O14 106.0(3)
O15 Fe2 O14 76.1(2)
O10 Fe2 O14 90.5(2)
O16 Fe2 N2 80.1(2)
N5 Fe2 N2 90.8(3)
O15 Fe2 N2 81.7(2)
O10 Fe2 N2 112.6(3)
O14 Fe2 N2 152.4(2)
O16 Fe2 Dy2 39.25(15)
N5 Fe2 Dy2 150.7(2)
O15 Fe2 Dy2 93.27(15)
O10 Fe2 Dy2 81.18(17)
O14 Fe2 Dy2 47.91(15)
N2 Fe2 Dy2 118.47(19)
O12 Fe3 O20 92.6(2)
O12 Fe3 O1 97.0(2)
O20 Fe3 O1 102.9(2)
O12 Fe3 O18 95.7(2)
O20 Fe3 O18 169.9(2)
O1 Fe3 O18 81.8(2)
O12 Fe3 O17 169.0(2)
O20 Fe3 O17 76.4(2)
O1 Fe3 O17 86.0(2)
O18 Fe3 O17 95.2(2)
O12 Fe3 N3 98.4(3)
O20 Fe3 N3 93.6(2)
O1 Fe3 N3 156.9(2)
O18 Fe3 N3 79.6(2)
O17 Fe3 N3 82.2(3)
O12 Fe3 Dy2 84.85(16)
O20 Fe3 Dy2 146.74(15)
O1 Fe3 Dy2 45.00(14)
O18 Fe3 Dy2 40.44(14)
O17 Fe3 Dy2 104.45(14)
N3 Fe3 Dy2 119.64(18)
O19 Fe4 N8 165.0(3)
O19 Fe4 O20 95.5(2)
N8 Fe4 O20 94.1(3)
O19 Fe4 O17 85.2(2)
N8 Fe4 O17 108.4(3)
O20 Fe4 O17 75.9(2)
O19 Fe4 O8 88.2(2)
N8 Fe4 O8 85.0(3)
O20 Fe4 O8 166.9(2)
O17 Fe4 O8 92.0(2)
O19 Fe4 N4 81.0(2)
N8 Fe4 N4 89.3(3)
O20 Fe4 N4 80.4(2)
O17 Fe4 N4 151.2(2)
O8 Fe4 N4 112.6(2)
O19 Fe4 Dy1 38.57(15)
N8 Fe4 Dy1 151.7(3)
O20 Fe4 Dy1 93.97(15)
O17 Fe4 Dy1 48.10(14)
O8 Fe4 Dy1 81.06(16)
N4 Fe4 Dy1 118.76(18)
O4 C1 O3 124.5(9)
O4 C1 C2 118.2(10)
O3 C1 C2 117.3(11)
C3 C2 C5 105.5(10)
C3 C2 C4 97.6(12)
C5 C2 C4 124.9(12)
C3 C2 C4' 131.7(14)
C5 C2 C4' 86.0(11)
C4 C2 C4' 43.7(12)
C3 C2 C1 109.5(10)
C5 C2 C1 112.0(10)
C4 C2 C1 105.8(11)
C4' C2 C1 108.9(13)
C2 C3 H3A 109.5
C2 C3 H3B 109.5
H3A C3 H3B 109.5
C2 C3 H3C 109.5
H3A C3 H3C 109.5
H3B C3 H3C 109.5
C2 C4 H4A 109.5
C2 C4 H4B 109.5
H4A C4 H4B 109.5
C2 C4 H4C 109.5
H4A C4 H4C 109.5
H4B C4 H4C 109.5
C2 C4' H4'1 109.5
C2 C4' H4'2 109.5
H4'1 C4' H4'2 109.5
C2 C4' H4'3 109.5
H4'1 C4' H4'3 109.5
H4'2 C4' H4'3 109.5
C2 C5 H5A 109.5
C2 C5 H5B 109.5
H5A C5 H5B 109.5
C2 C5 H5C 109.5
H5A C5 H5C 109.5
H5B C5 H5C 109.5
O5 C6 O6 123.6(9)
O5 C6 C7 120.0(10)
O6 C6 C7 116.3(9)
C9 C7 C10 116.9(11)
C9 C7 C6 111.3(11)
C10 C7 C6 110.9(9)
C9 C7 C8 105.5(10)
C10 C7 C8 106.6(11)
C6 C7 C8 104.6(9)
C7 C8 H8A 109.5
C7 C8 H8B 109.5
H8A C8 H8B 109.5
C7 C8 H8C 109.5
H8A C8 H8C 109.5
H8B C8 H8C 109.5
C7 C9 H9A 109.5
C7 C9 H9B 109.5
H9A C9 H9B 109.5
C7 C9 H9C 109.5
H9A C9 H9C 109.5
H9B C9 H9C 109.5
C7 C10 H10A 109.5
C7 C10 H10B 109.5
H10A C10 H10B 109.5
C7 C10 H10C 109.5
H10A C10 H10C 109.5
H10B C10 H10C 109.5
O7 C11 O8 124.2(8)
O7 C11 C12 117.7(8)
O8 C11 C12 118.0(8)
C15 C12 C11 111.3(8)
C15 C12 C13 110.2(7)
C11 C12 C13 110.0(7)
C15 C12 C14 109.5(8)
C11 C12 C14 105.6(7)
C13 C12 C14 110.0(8)
C12 C13 H13A 109.5
C12 C13 H13B 109.5
H13A C13 H13B 109.5
C12 C13 H13C 109.5
H13A C13 H13C 109.5
H13B C13 H13C 109.5
C12 C14 H14A 109.5
C12 C14 H14B 109.5
H14A C14 H14B 109.5
C12 C14 H14C 109.5
H14A C14 H14C 109.5
H14B C14 H14C 109.5
C12 C15 H15A 109.5
C12 C15 H15B 109.5
H15A C15 H15B 109.5
C12 C15 H15C 109.5
H15A C15 H15C 109.5
H15B C15 H15C 109.5
O9 C16 O10 125.6(9)
O9 C16 C17 118.2(9)
O10 C16 C17 116.2(8)
C20 C17 C18 108.9(8)
C20 C17 C19 109.9(9)
C18 C17 C19 108.9(9)
C20 C17 C16 108.9(9)
C18 C17 C16 111.8(8)
C19 C17 C16 108.4(8)
C17 C18 H18A 109.5
C17 C18 H18B 109.5
H18A C18 H18B 109.5
C17 C18 H18C 109.5
H18A C18 H18C 109.5
H18B C18 H18C 109.5
C17 C19 H19A 109.5
C17 C19 H19B 109.5
H19A C19 H19B 109.5
C17 C19 H19C 109.5
H19A C19 H19C 109.5
H19B C19 H19C 109.5
C17 C20 H20A 109.5
C17 C20 H20B 109.5
H20A C20 H20B 109.5
C17 C20 H20C 109.5
H20A C20 H20C 109.5
H20B C20 H20C 109.5
O11 C21 O12 125.1(9)
O11 C21 C22 119.9(9)
O12 C21 C22 115.0(9)
C25 C22 C23 109.2(10)
C25 C22 C21 111.3(10)
C23 C22 C21 111.3(9)
C25 C22 C24 113.6(10)
C23 C22 C24 106.9(9)
C21 C22 C24 104.4(9)
C22 C23 H23A 109.5
C22 C23 H23B 109.5
H23A C23 H23B 109.5
C22 C23 H23C 109.5
H23A C23 H23C 109.5
H23B C23 H23C 109.5
C22 C24 H24A 109.5
C22 C24 H24B 109.5
H24A C24 H24B 109.5
C22 C24 H24C 109.5
H24A C24 H24C 109.5
H24B C24 H24C 109.5
C22 C25 H25A 109.5
C22 C25 H25B 109.5
H25A C25 H25B 109.5
C22 C25 H25C 109.5
H25A C25 H25C 109.5
H25B C25 H25C 109.5
N1 C26 C27 111.0(7)
N1 C26 H26A 109.4
C27 C26 H26A 109.4
N1 C26 H26B 109.4
C27 C26 H26B 109.4
H26A C26 H26B 108.0
N1 C26' C27 108.6(8)
N1 C26' H26X 110.0
C27 C26' H26X 110.0
N1 C26' H26Y 110.0
C27 C26' H26Y 110.0
H26X C26' H26Y 108.3
O13 C27 C26 114.2(7)
O13 C27 C26' 113.4(8)
C26 C27 C26' 38.2(8)
O13 C27 H27A 108.7
C26 C27 H27A 108.7
C26' C27 H27A 73.5
O13 C27 H27B 108.7
C26 C27 H27B 108.7
C26' C27 H27B 134.9
H27A C27 H27B 107.6
N1 C28 C29 112.6(7)
N1 C28 H28A 109.1
C29 C28 H28A 109.1
N1 C28 H28B 109.1
C29 C28 H28B 109.1
H28A C28 H28B 107.8
O14 C29 C28 109.2(7)
O14 C29 H29A 109.8
C28 C29 H29A 109.8
O14 C29 H29B 109.8
C28 C29 H29B 109.8
H29A C29 H29B 108.3
N1 C30 C31 114.3(9)
N1 C30 H30A 108.7
C31 C30 H30A 108.7
N1 C30 H30B 108.7
C31 C30 H30B 108.7
H30A C30 H30B 107.6
C32 C31 C30 109.7(9)
C32 C31 H31A 109.7
C30 C31 H31A 109.7
C32 C31 H31B 109.7
C30 C31 H31B 109.7
H31A C31 H31B 108.2
C31 C32 C33 113.1(10)
C31 C32 H32A 109.0
C33 C32 H32A 109.0
C31 C32 H32B 109.0
C33 C32 H32B 109.0
H32A C32 H32B 107.8
C32 C33 H33A 109.5
C32 C33 H33B 109.5
H33A C33 H33B 109.5
C32 C33 H33C 109.5
H33A C33 H33C 109.5
H33B C33 H33C 109.5
C35' C34 C35 36.0(13)
C35' C34 N2 113.3(12)
C35 C34 N2 118.5(10)
C35' C34 H34A 76.6
C35 C34 H34A 107.7
N2 C34 H34A 107.7
C35' C34 H34B 135.5
C35 C34 H34B 107.7
N2 C34 H34B 107.7
H34A C34 H34B 107.1
C34 C35 O15 107.5(11)
C34 C35 H35A 110.2
O15 C35 H35A 110.2
C34 C35 H35B 110.2
O15 C35 H35B 110.2
H35A C35 H35B 108.5
O15 C35' C34 121.9(19)
O15 C35' H35C 106.8
C34 C35' H35C 106.8
O15 C35' H35D 106.8
C34 C35' H35D 106.8
H35C C35' H35D 106.7
C37 C36 C37' 40.0(10)
C37 C36 N2 107.6(8)
C37' C36 N2 119.7(10)
C37 C36 H36A 110.2
C37' C36 H36A 70.3
N2 C36 H36A 110.2
C37 C36 H36B 110.2
C37' C36 H36B 127.2
N2 C36 H36B 110.2
H36A C36 H36B 108.5
O16 C37 C36 114.1(10)
O16 C37 H37A 108.7
C36 C37 H37A 108.7
O16 C37 H37B 108.7
C36 C37 H37B 108.7
H37A C37 H37B 107.6
C36 C37' O16 104.5(12)
C36 C37' H37C 110.9
O16 C37' H37C 110.9
C36 C37' H37D 110.9
O16 C37' H37D 110.9
H37C C37' H37D 108.9
N2 C38 C39 115.9(8)
N2 C38 H38A 108.3
C39 C38 H38A 108.3
N2 C38 H38B 108.3
C39 C38 H38B 108.3
H38A C38 H38B 107.4
C38 C39 C40 112.9(9)
C38 C39 H39A 109.0
C40 C39 H39A 109.0
C38 C39 H39B 109.0
C40 C39 H39B 109.0
H39A C39 H39B 107.8
C41 C40 C39 114.0(9)
C41 C40 H40A 108.7
C39 C40 H40A 108.7
C41 C40 H40B 108.7
C39 C40 H40B 108.7
H40A C40 H40B 107.6
C40 C41 H41A 109.5
C40 C41 H41B 109.5
H41A C41 H41B 109.5
C40 C41 H41C 109.5
H41A C41 H41C 109.5
H41B C41 H41C 109.5
N3 C42 C43 109.2(7)
N3 C42 H42A 109.8
C43 C42 H42A 109.8
N3 C42 H42B 109.8
C43 C42 H42B 109.8
H42A C42 H42B 108.3
O17 C43 C42 109.2(7)
O17 C43 H43A 109.8
C42 C43 H43A 109.8
O17 C43 H43B 109.8
C42 C43 H43B 109.8
H43A C43 H43B 108.3
C45 C44 N3 106.8(10)
C45 C44 H44A 110.4
N3 C44 H44A 110.4
C45 C44 H44B 110.4
N3 C44 H44B 110.4
H44A C44 H44B 108.6
C45 C44' N3 110.0(17)
C45 C44' H44C 109.7
N3 C44' H44C 109.7
C45 C44' H44D 109.7
N3 C44' H44D 109.7
H44C C44' H44D 108.2
C44' C45 O18 117.2(11)
C44' C45 C44 39.2(10)
O18 C45 C44 115.5(9)
C44' C45 H45A 132.4
O18 C45 H45A 108.4
C44 C45 H45A 108.4
C44' C45 H45B 71.3
O18 C45 H45B 108.4
C44 C45 H45B 108.4
H45A C45 H45B 107.5
N3 C46 C47 116.7(9)
N3 C46 H46A 108.1
C47 C46 H46A 108.1
N3 C46 H46B 108.1
C47 C46 H46B 108.1
H46A C46 H46B 107.3
C46 C47 C48 111.8(9)
C46 C47 H47A 109.3
C48 C47 H47A 109.3
C46 C47 H47B 109.3
C48 C47 H47B 109.3
H47A C47 H47B 107.9
C47 C48 C49 113.3(10)
C47 C48 H48A 108.9
C49 C48 H48A 108.9
C47 C48 H48B 108.9
C49 C48 H48B 108.9
H48A C48 H48B 107.7
C48 C49 H49A 109.5
C48 C49 H49B 109.5
H49A C49 H49B 109.5
C48 C49 H49C 109.5
H49A C49 H49C 109.5
H49B C49 H49C 109.5
N4 C50 C51 111.5(7)
N4 C50 H50A 109.3
C51 C50 H50A 109.3
N4 C50 H50B 109.3
C51 C50 H50B 109.3
H50A C50 H50B 108.0
O19 C51 C50 108.8(7)
O19 C51 H51A 109.9
C50 C51 H51A 109.9
O19 C51 H51B 109.9
C50 C51 H51B 109.9
H51A C51 H51B 108.3
N4 C52 C53 110.9(7)
N4 C52 H52A 109.5
C53 C52 H52A 109.5
N4 C52 H52B 109.5
C53 C52 H52B 109.5
H52A C52 H52B 108.1
O20 C53 C52 108.8(7)
O20 C53 H53A 109.9
C52 C53 H53A 109.9
O20 C53 H53B 109.9
C52 C53 H53B 109.9
H53A C53 H53B 108.3
N4 C54 C55 115.8(8)
N4 C54 H54A 108.3
C55 C54 H54A 108.3
N4 C54 H54B 108.3
C55 C54 H54B 108.3
H54A C54 H54B 107.4
C54 C55 C56 110.1(9)
C54 C55 H55A 109.6
C56 C55 H55A 109.6
C54 C55 H55B 109.6
C56 C55 H55B 109.6
H55A C55 H55B 108.2
C57' C56 C57 38.1(17)
C57' C56 C55 127.1(16)
C57 C56 C55 110.1(13)
C57' C56 H56A 120.1
C57 C56 H56A 109.6
C55 C56 H56A 109.6
C57' C56 H56B 71.7
C57 C56 H56B 109.6
C55 C56 H56B 109.6
H56A C56 H56B 108.2
C56 C57 H57A 109.5
C56 C57 H57B 109.5
H57A C57 H57B 109.5
C56 C57 H57C 109.5
H57A C57 H57C 109.5
H57B C57 H57C 109.5
C56 C57' H57D 109.5
C56 C57' H57E 109.5
H57D C57' H57E 109.5
C56 C57' H57F 109.5
H57D C57' H57F 109.5
H57E C57' H57F 109.5
O24 C58 C59 126(2)
O24 C58 H58A 105.9
C59 C58 H58A 105.9
O24 C58 H58B 105.9
C59 C58 H58B 105.9
H58A C58 H58B 106.2
C58 C59 H59A 109.5
C58 C59 H59B 109.5
H59A C59 H59B 109.5
C58 C59 H59C 109.5
H59A C59 H59C 109.5
H59B C59 H59C 109.5
O24 C58' C59' 107(2)
O24 C58' H58C 110.2
C59' C58' H58C 110.2
O24 C58' H58D 110.2
C59' C58' H58D 110.2
H58C C58' H58D 108.5
C58' C59' H59D 109.5
C58' C59' H59E 109.5
H59D C59' H59E 109.5
C58' C59' H59F 109.5
H59D C59' H59F 109.5
H59E C59' H59F 109.5
O25 C60 C61 104.1(13)
O25 C60 H60A 110.9
C61 C60 H60A 110.9
O25 C60 H60B 110.9
C61 C60 H60B 110.9
H60A C60 H60B 109.0
O25' C60' C61 146(3)
O25' C60' H60C 100.3
C61 C60' H60C 100.3
O25' C60' H60D 100.3
C61 C60' H60D 100.3
H60C C60' H60D 104.3
C60 C61 C60' 139.2(18)
C60 C61 H61A 109.5
C60' C61 H61A 110.0
C60 C61 H61B 109.5
C60' C61 H61B 46.2
H61A C61 H61B 109.5
C60 C61 H61C 109.5
C60' C61 H61C 66.0
H61A C61 H61C 109.5
H61B C61 H61C 109.5
Fe3 O1 Dy1 108.7(2)
Fe3 O1 Dy2 100.3(2)
Dy1 O1 Dy2 106.70(18)
Fe3 O1 H1A 117.0
Dy1 O1 H1A 112.0
Dy2 O1 H1A 111.1
Fe1 O2 Dy2 110.3(2)
Fe1 O2 Dy1 100.9(2)
Dy2 O2 Dy1 107.93(19)
Fe1 O2 H2A 125.2
Dy2 O2 H2A 112.1
Dy1 O2 H2A 97.5
C1 O3 Dy1 135.2(6)
C6 O5 Dy1 141.0(7)
C6 O6 Fe1 125.2(6)
C11 O7 Dy1 138.3(5)
C11 O8 Fe4 129.0(5)
C16 O9 Dy2 136.3(6)
C16 O10 Fe2 129.6(6)
C21 O11 Dy2 138.9(6)
C21 O12 Fe3 126.0(6)
C27 O13 Fe1 114.7(4)
C27 O13 Dy1 132.6(5)
Fe1 O13 Dy1 104.24(19)
C29 O14 Fe2 118.8(6)
C29 O14 Fe1 111.1(6)
Fe2 O14 Fe1 100.3(2)
C29 O14 Dy2 127.8(5)
Fe2 O14 Dy2 95.8(2)
Fe1 O14 Dy2 98.29(19)
C35' O15 C35 34.9(15)
C35' O15 Fe1 145.6(11)
C35 O15 Fe1 125.3(6)
C35' O15 Fe2 108.3(10)
C35 O15 Fe2 114.4(6)
Fe1 O15 Fe2 106.1(2)
C37 O16 C37' 40.8(9)
C37 O16 Fe2 106.0(7)
C37' O16 Fe2 121.7(7)
C37 O16 Dy2 139.0(7)
C37' O16 Dy2 127.7(6)
Fe2 O16 Dy2 107.7(2)
C43 O17 Fe4 117.5(5)
C43 O17 Fe3 110.3(5)
Fe4 O17 Fe3 100.7(2)
C43 O17 Dy1 129.4(4)
Fe4 O17 Dy1 96.02(19)
Fe3 O17 Dy1 98.10(18)
C45 O18 Fe3 113.1(5)
C45 O18 Dy2 130.8(5)
Fe3 O18 Dy2 105.4(2)
C51 O19 Fe4 114.4(5)
C51 O19 Dy1 134.6(5)
Fe4 O19 Dy1 109.4(2)
C53 O20 Fe3 129.6(5)
C53 O20 Fe4 116.9(5)
Fe3 O20 Fe4 105.4(2)
C58' O24 C58 35.0(19)
C58' O24 H24 135.9
C58 O24 H24 110.1
C60 O25 H25 110.3
C60' O25' H25' 108.5
Dy2 O26 H26C 109.8
Dy2 O26 H26D 122.6
H26C O26 H26D 125.4
C26 N1 C26' 39.3(8)
C26 N1 C30 102.5(7)
C26' N1 C30 129.4(9)
C26 N1 C28 129.8(9)
C26' N1 C28 91.3(8)
C30 N1 C28 107.6(7)
C26 N1 Fe1 102.3(6)
C26' N1 Fe1 110.2(6)
C30 N1 Fe1 109.9(5)
C28 N1 Fe1 103.9(5)
C34 N2 C36 111.4(7)
C34 N2 C38 109.0(7)
C36 N2 C38 111.5(7)
C34 N2 Fe2 103.4(5)
C36 N2 Fe2 106.1(5)
C38 N2 Fe2 115.2(6)
C46 N3 C42 109.2(7)
C46 N3 C44' 94.7(11)
C42 N3 C44' 135.2(11)
C46 N3 C44 119.7(9)
C42 N3 C44 100.8(8)
C44' N3 C44 35.1(9)
C46 N3 Fe3 111.4(6)
C42 N3 Fe3 106.0(5)
C44' N3 Fe3 99.2(7)
C44 N3 Fe3 108.5(6)
C50 N4 C52 112.3(7)
C50 N4 C54 112.9(8)
C52 N4 C54 106.5(7)
C50 N4 Fe4 105.5(5)
C52 N4 Fe4 103.0(5)
C54 N4 Fe4 116.3(6)
N6 N5 Fe2 127.1(9)
N7 N6 N5 177.3(11)
N9 N8 Fe4 128.5(8)
N10 N9 N8 177.2(12)
O22 N11 O21 119.4(7)
O22 N11 O23 121.3(7)
O21 N11 O23 119.4(7)

loop_
_geom_bond_atom_site_label_1
_geom_bond_atom_site_label_2
_geom_bond_distance
Dy1 O19 2.294(5)
Dy1 O3 2.304(5)
Dy1 O13 2.305(5)
Dy1 O7 2.313(5)
Dy1 O5 2.348(5)
Dy1 O1 2.378(5)
Dy1 O2 2.435(5)
Dy1 O17 2.597(5)
Dy1 Fe1 3.3915(12)
Dy1 Fe4 3.4700(12)
Dy1 Dy2 3.8711(6)
Dy2 O18 2.290(5)
Dy2 O16 2.291(5)
Dy2 O9 2.334(5)
Dy2 O11 2.335(6)
Dy2 O2 2.352(5)
Dy2 O26 2.364(5)
Dy2 O1 2.447(5)
Dy2 O14 2.574(5)
Dy2 Fe3 3.4041(11)
Dy2 Fe2 3.4508(12)
Fe1 O2 1.943(5)
Fe1 O6 1.967(6)
Fe1 O15 1.968(5)
Fe1 O13 1.985(5)
Fe1 O14 2.076(6)
Fe1 N1 2.218(7)
Fe2 O16 1.976(6)
Fe2 N5 1.992(8)
Fe2 O15 2.000(6)
Fe2 O10 2.027(6)
Fe2 O14 2.055(5)
Fe2 N2 2.212(7)
Fe3 O12 1.953(6)
Fe3 O20 1.966(5)
Fe3 O1 1.969(5)
Fe3 O18 1.985(5)
Fe3 O17 2.069(5)
Fe3 N3 2.196(7)
Fe4 O19 1.949(5)
Fe4 N8 1.990(8)
Fe4 O20 2.018(5)
Fe4 O17 2.045(5)
Fe4 O8 2.046(6)
Fe4 N4 2.215(6)
C1 O4 1.233(13)
C1 O3 1.263(12)
C1 C2 1.535(14)
C2 C3 1.486(16)
C2 C5 1.508(16)
C2 C4 1.532(11)
C2 C4' 1.532(11)
C3 H3A 0.9800
C3 H3B 0.9800
C3 H3C 0.9800
C4 H4A 0.9800
C4 H4B 0.9800
C4 H4C 0.9800
C4' H4'1 0.9800
C4' H4'2 0.9800
C4' H4'3 0.9800
C5 H5A 0.9800
C5 H5B 0.9800
C5 H5C 0.9800
C6 O5 1.230(11)
C6 O6 1.294(12)
C6 C7 1.507(15)
C7 C9 1.473(16)
C7 C10 1.478(13)
C7 C8 1.568(16)
C8 H8A 0.9800
C8 H8B 0.9800
C8 H8C 0.9800
C9 H9A 0.9800
C9 H9B 0.9800
C9 H9C 0.9800
C10 H10A 0.9800
C10 H10B 0.9800
C10 H10C 0.9800
C11 O7 1.256(10)
C11 O8 1.277(10)
C11 C12 1.519(12)
C12 C15 1.507(12)
C12 C13 1.520(13)
C12 C14 1.520(12)
C13 H13A 0.9800
C13 H13B 0.9800
C13 H13C 0.9800
C14 H14A 0.9800
C14 H14B 0.9800
C14 H14C 0.9800
C15 H15A 0.9800
C15 H15B 0.9800
C15 H15C 0.9800
C16 O9 1.253(10)
C16 O10 1.265(11)
C16 C17 1.534(13)
C17 C20 1.502(13)
C17 C18 1.511(14)
C17 C19 1.518(14)
C18 H18A 0.9800
C18 H18B 0.9800
C18 H18C 0.9800
C19 H19A 0.9800
C19 H19B 0.9800
C19 H19C 0.9800
C20 H20A 0.9800
C20 H20B 0.9800
C20 H20C 0.9800
C21 O11 1.239(11)
C21 O12 1.288(11)
C21 C22 1.519(13)
C22 C25 1.497(15)
C22 C23 1.500(15)
C22 C24 1.577(16)
C23 H23A 0.9800
C23 H23B 0.9800
C23 H23C 0.9800
C24 H24A 0.9800
C24 H24B 0.9800
C24 H24C 0.9800
C25 H25A 0.9800
C25 H25B 0.9800
C25 H25C 0.9800
C26 N1 1.4013(11)
C26 C27 1.462(10)
C26 H26A 0.9900
C26 H26B 0.9900
C26' N1 1.444(9)
C26' C27 1.462(10)
C26' H26X 0.9900
C26' H26Y 0.9900
C27 O13 1.397(9)
C27 H27A 0.9900
C27 H27B 0.9900
C28 N1 1.5397(11)
C28 C29 1.548(11)
C28 H28A 0.9900
C28 H28B 0.9900
C29 O14 1.425(10)
C29 H29A 0.9900
C29 H29B 0.9900
C30 N1 1.506(9)
C30 C31 1.526(12)
C30 H30A 0.9900
C30 H30B 0.9900
C31 C32 1.513(15)
C31 H31A 0.9900
C31 H31B 0.9900
C32 C33 1.543(13)
C32 H32A 0.9900
C32 H32B 0.9900
C33 H33A 0.9800
C33 H33B 0.9800
C33 H33C 0.9800
C34 C35' 1.400(13)
C34 C35 1.400(13)
C34 N2 1.478(11)
C34 H34A 0.9900
C34 H34B 0.9900
C35 O15 1.509(16)
C35 H35A 0.9900
C35 H35B 0.9900
C35' O15 1.28(2)
C35' H35C 0.9900
C35' H35D 0.9900
C36 C37 1.473(13)
C36 C37' 1.474(13)
C36 N2 1.483(11)
C36 H36A 0.9900
C36 H36B 0.9900
C37 O16 1.339(14)
C37 H37A 0.9900
C37 H37B 0.9900
C37' O16 1.51(2)
C37' H37C 0.9900
C37' H37D 0.9900
C38 N2 1.484(10)
C38 C39 1.513(14)
C38 H38A 0.9900
C38 H38B 0.9900
C39 C40 1.519(12)
C39 H39A 0.9900
C39 H39B 0.9900
C40 C41 1.487(15)
C40 H40A 0.9900
C40 H40B 0.9900
C41 H41A 0.9800
C41 H41B 0.9800
C41 H41C 0.9800
C42 N3 1.515(12)
C42 C43 1.536(12)
C42 H42A 0.9900
C42 H42B 0.9900
C43 O17 1.435(9)
C43 H43A 0.9900
C43 H43B 0.9900
C44 C45 1.415(15)
C44 N3 1.583(14)
C44 H44A 0.9900
C44 H44B 0.9900
C44' C45 1.40(2)
C44' N3 1.54(2)
C44' H44C 0.9900
C44' H44D 0.9900
C45 O18 1.402(9)
C45 H45A 0.9900
C45 H45B 0.9900
C46 N3 1.480(12)
C46 C47 1.520(13)
C46 H46A 0.9900
C46 H46B 0.9900
C47 C48 1.520(14)
C47 H47A 0.9900
C47 H47B 0.9900
C48 C49 1.530(13)
C48 H48A 0.9900
C48 H48B 0.9900
C49 H49A 0.9800
C49 H49B 0.9800
C49 H49C 0.9800
C50 N4 1.485(11)
C50 C51 1.489(12)
C50 H50A 0.9900
C50 H50B 0.9900
C51 O19 1.411(9)
C51 H51A 0.9900
C51 H51B 0.9900
C52 N4 1.487(10)
C52 C53 1.511(11)
C52 H52A 0.9900
C52 H52B 0.9900
C53 O20 1.415(9)
C53 H53A 0.9900
C53 H53B 0.9900
C54 N4 1.490(11)
C54 C55 1.518(15)
C54 H54A 0.9900
C54 H54B 0.9900
C55 C56 1.526(9)
C55 H55A 0.9900
C55 H55B 0.9900
C56 C57' 1.440(16)
C56 C57 1.440(16)
C56 H56A 0.9900
C56 H56B 0.9900
C57 H57A 0.9800
C57 H57B 0.9800
C57 H57C 0.9800
C57' H57D 0.9800
C57' H57E 0.9800
C57' H57F 0.9800
C58 O24 1.414(12)
C58 C59 1.565(17)
C58 H58A 0.9900
C58 H58B 0.9900
C59 H59A 0.9800
C59 H59B 0.9800
C59 H59C 0.9800
C58' O24 1.413(12)
C58' C59' 1.565(17)
C58' H58C 0.9900
C58' H58D 0.9900
C59' H59D 0.9800
C59' H59E 0.9800
C59' H59F 0.9800
C60 O25 1.474(19)
C60 C61 1.629(14)
C60 H60A 0.9900
C60 H60B 0.9900
C60' O25' 1.475(19)
C60' C61 1.629(14)
C60' H60C 0.9900
C60' H60D 0.9900
C61 H61A 0.9800
C61 H61B 0.9800
C61 H61C 0.9800
O1 H1A 0.9555
O2 H2A 0.9799
O21 N11 1.229(9)
O22 N11 1.226(9)
O23 N11 1.238(9)
O24 H24 0.8401
O25 H25 0.8400
O25' H25' 0.8400
O26 H26C 0.8402
O26 H26D 0.8380
N5 N6 1.186(11)
N6 N7 1.143(12)
N8 N9 1.184(11)
N9 N10 1.139(11)

loop_
_geom_hbond_atom_site_label_D
_geom_hbond_atom_site_label_H
_geom_hbond_atom_site_label_A
_geom_hbond_distance_DH
_geom_hbond_distance_HA
_geom_hbond_distance_DA
_geom_hbond_angle_DHA
_geom_hbond_site_symmetry_A
O1 H1A O22 0.96 1.85 2.777(8) 163.5 .
O2 H2A O4 0.98 1.63 2.608(8) 172.6 .
O2 H2A O3 0.98 2.50 3.021(7) 112.7 .
O24 H24 O23 0.84 1.97 2.736(13) 150.7 1_455
O25 H25 O4 0.84 1.71 2.468(16) 149.2 .
O25' H25' O24 0.84 1.65 2.49(3) 170.2 .
O26 H26C O21 0.84 1.90 2.686(9) 155.8 .
O26 H26D O25 0.84 1.99 2.816(15) 171.3 .
